data_7014685
loop_
_publ_author_name
'Phomphrai, Khamphee'
'Pongchan-O, Chatyapha'
'Thumrongpatanaraks, Wipavee'
'Sangtrirutnugul, Preeyanuch'
'Kongsaeree, Palangpon'
'Pohmakotr, Manat'

_publ_section_title
;
 Synthesis of high-molecular-weight poly(\e-caprolactone) catalyzed by
 highly active bis(amidinate) tin(ii) complexes.
;
_journal_issue 10
_journal_name_full 'Dalton transactions (Cambridge, England : 2003)'
_journal_page_first 2157
_journal_page_last 2159
_journal_paper_doi 10.1039/c0dt01050b
_journal_volume 40
_journal_year 2011
_chemical_compound_source Synthesis
_chemical_formula_moiety 'C50 H70 N4 Sn '
_chemical_formula_sum 'C50 H70 N4 Sn'
_chemical_formula_weight 845.828
_chemical_name_systematic
;
?
;
_space_group_IT_number 14
_symmetry_cell_setting monoclinic
_symmetry_space_group_name_Hall '-P 2ybc'
_symmetry_space_group_name_H-M 'P 1 21/c 1'
_atom_sites_solution_primary direct
_atom_sites_solution_secondary difmap
_audit_creation_method maXus
_cell_angle_alpha 90.00
_cell_angle_beta 110.127(2)
_cell_angle_gamma 90.00
_cell_formula_units_Z 4
_cell_length_a 14.9195(4)
_cell_length_b 16.3981(5)
_cell_length_c 21.0942(6)
_cell_measurement_reflns_used 9254
_cell_measurement_temperature 298
_cell_measurement_theta_max 27.485
_cell_measurement_theta_min 0.407
_cell_volume 4845.6(2)
_computing_cell_refinement 'HKL Scalepack (Otwinowski & Minor 1997)'
_computing_data_collection KappaCCD
_computing_data_reduction 'Denzo and Scalepak (Otwinowski & Minor, 1997)'
_computing_structure_refinement 'SHELXL-97 (Sheldrick, 1997)'
_computing_structure_solution 'SIR97(Cascarano al.,Acta Cryst.,1996,A52,C-79)'
_diffrn_ambient_temperature 298
_diffrn_measured_fraction_theta_full 0.962
_diffrn_measured_fraction_theta_max 0.962
_diffrn_measurement_device KappaCCD
_diffrn_measurement_method CCD
_diffrn_orient_matrix_type X=UH
_diffrn_orient_matrix_UB_11 -0.06829
_diffrn_orient_matrix_UB_12 -0.00236
_diffrn_orient_matrix_UB_13 0.02067
_diffrn_orient_matrix_UB_21 0.01655
_diffrn_orient_matrix_UB_22 0.01587
_diffrn_orient_matrix_UB_23 0.05651
_diffrn_orient_matrix_UB_31 -0.02165
_diffrn_orient_matrix_UB_32 0.04517
_diffrn_orient_matrix_UB_33 -0.00634
_diffrn_radiation_source 'fine-focus sealed tube'
_diffrn_radiation_type ' MoK\a'
_diffrn_radiation_wavelength_id all
_diffrn_reflns_limit_h_max 19
_diffrn_reflns_limit_h_min -19
_diffrn_reflns_limit_k_max 21
_diffrn_reflns_limit_k_min -19
_diffrn_reflns_limit_l_max 27
_diffrn_reflns_limit_l_min -27
_diffrn_reflns_number 18326
_diffrn_reflns_theta_full 27.45
_diffrn_reflns_theta_max 27.45
_diffrn_reflns_theta_min 2.07
_exptl_absorpt_coefficient_mu 0.562
_exptl_absorpt_correction_type none
_exptl_crystal_colour Colourless
_exptl_crystal_density_diffrn 1.159
_exptl_crystal_density_method 'not measured'
_exptl_crystal_description Cube
_exptl_crystal_F_000 1792.0
_exptl_crystal_size_max 0.325
_exptl_crystal_size_mid 0.260
_exptl_crystal_size_min 0.200
_refine_diff_density_max 0.546
_refine_diff_density_min -0.866
_refine_diff_density_rms 0.114
_refine_ls_extinction_method none
_refine_ls_goodness_of_fit_ref 1.047
_refine_ls_hydrogen_treatment refxyz
_refine_ls_matrix_type full
_refine_ls_number_parameters 496
_refine_ls_number_reflns 10680
_refine_ls_number_restraints 0
_refine_ls_restrained_S_all 1.047
_refine_ls_R_factor_all 0.0862
_refine_ls_R_factor_gt 0.0554
_refine_ls_shift/su_max 0.000
_refine_ls_shift/su_mean 0.000
_refine_ls_structure_factor_coef Fsqd
_refine_ls_weighting_details 'calc w=1/[\s^2^(Fo^2^)+(0.0930P)^2^+3.4096P] where P=(Fo^2^+2Fc^2^)/3'
_refine_ls_weighting_scheme calc
_refine_ls_wR_factor_gt 0.1509
_refine_ls_wR_factor_ref 0.1761
_reflns_number_gt 7574
_reflns_number_total 10680
_reflns_threshold_expression >2sigma(I)
_cod_data_source_file C0DT01050B.TXT
_cod_data_source_block 2e
_cod_depositor_comments
;
The following automatic conversions were performed:
'_symmetry_cell_setting' value 'Monoclinic' changed to 'monoclinic'
according to '/home/saulius/struct/CIF-dictionaries/cif_core.dic'
dictionary named 'cif_core.dic' version 2.4.1 from 2010-06-29.

Automatic conversion script
Id: cif_fix_enum 1555 2011-01-17 13:19:09Z saulius 
;
_cod_original_sg_symbol_Hall '-P 2ybc '
_cod_original_sg_symbol_H-M 'P 21/c '
_cod_original_formula_sum 'C50 H70 N4 Sn '
_cod_database_code 7014685

loop_
_symmetry_equiv_pos_as_xyz
+X,+Y,+Z
-X,-Y,-Z
'-X,+Y+ 1/2,-Z+ 1/2'
'+X,-Y+ 1/2,+Z+ 1/2'

loop_
_atom_site_label
_atom_site_type_symbol
_atom_site_fract_x
_atom_site_fract_y
_atom_site_fract_z
_atom_site_U_iso_or_equiv
_atom_site_adp_type
_atom_site_occupancy
_atom_site_symmetry_multiplicity
_atom_site_calc_flag
_atom_site_refinement_flags
_atom_site_disorder_assembly
_atom_site_disorder_group
Sn1 Sn 0.253695(19) 0.225525(17) 0.065781(13) 0.05246(12) Uani 1 1 d . . .
N1 N 0.2162(2) 0.12184(19) 0.11967(16) 0.0500(7) Uani 1 1 d . . .
N2 N 0.0970(2) 0.20768(19) 0.06888(16) 0.0488(7) Uani 1 1 d . . .
N3 N 0.4053(2) 0.2429(2) 0.15079(16) 0.0502(7) Uani 1 1 d . . .
N4 N 0.2831(2) 0.3259(2) 0.14238(16) 0.0506(7) Uani 1 1 d . . .
C1 C 0.2533(3) 0.0448(2) 0.1500(2) 0.0552(9) Uani 1 1 d . . .
C2 C 0.2943(4) -0.0091(3) 0.1164(3) 0.0695(12) Uani 1 1 d . . .
C3 C 0.3305(4) -0.0831(3) 0.1463(3) 0.0831(15) Uani 1 1 d . . .
C4 C 0.3240(4) -0.1046(3) 0.2074(3) 0.0899(17) Uani 1 1 d . . .
C5 C 0.2834(4) -0.0524(3) 0.2399(3) 0.0784(14) Uani 1 1 d . . .
C6 C 0.2482(3) 0.0238(3) 0.2130(2) 0.0643(11) Uani 1 1 d . . .
C7 C 0.2992(5) 0.0115(3) 0.0464(3) 0.0847(16) Uani 1 1 d . . .
C8 C 0.2496(10) -0.0527(7) -0.0065(4) 0.190(5) Uani 1 1 d . . .
C9 C 0.3986(7) 0.0233(8) 0.0496(5) 0.177(5) Uani 1 1 d . . .
C10 C 0.2079(4) 0.0804(3) 0.2531(3) 0.0765(13) Uani 1 1 d . . .
C11 C 0.1202(5) 0.0429(5) 0.2633(4) 0.120(2) Uani 1 1 d . . .
C12 C 0.2819(6) 0.1033(5) 0.3213(3) 0.115(2) Uani 1 1 d . . .
C13 C 0.1235(3) 0.1367(2) 0.09664(19) 0.0485(8) Uani 1 1 d . . .
C14 C -0.0024(3) 0.2268(2) 0.0348(2) 0.0511(9) Uani 1 1 d . . .
C15 C -0.0547(3) 0.2628(3) 0.0705(2) 0.0608(10) Uani 1 1 d . . .
C16 C -0.1506(4) 0.2819(3) 0.0361(3) 0.0808(15) Uani 1 1 d . . .
C17 C -0.1918(4) 0.2679(4) -0.0305(4) 0.0944(19) Uani 1 1 d . . .
C18 C -0.1398(4) 0.2355(4) -0.0663(3) 0.0842(16) Uani 1 1 d . . .
C19 C -0.0450(3) 0.2135(3) -0.0351(2) 0.0633(11) Uani 1 1 d . . .
C20 C -0.0111(4) 0.2781(3) 0.1458(3) 0.0721(13) Uani 1 1 d . . .
C21 C -0.0316(5) 0.3628(5) 0.1657(4) 0.113(2) Uani 1 1 d . . .
C22 C -0.0400(7) 0.2134(5) 0.1847(4) 0.122(3) Uani 1 1 d . . .
C23 C 0.0105(4) 0.1761(4) -0.0753(2) 0.0811(14) Uani 1 1 d . . .
C24 C -0.0041(12) 0.2195(9) -0.1391(6) 0.232(8) Uani 1 1 d . . .
C25 C -0.0129(7) 0.0862(6) -0.0880(6) 0.171(4) Uani 1 1 d . . .
C26 C 0.5034(3) 0.2269(3) 0.1645(2) 0.0559(9) Uani 1 1 d . . .
C27 C 0.5496(4) 0.2574(4) 0.1216(3) 0.0739(13) Uani 1 1 d . . .
C28 C 0.6453(5) 0.2369(5) 0.1367(4) 0.115(3) Uani 1 1 d . . .
C29 C 0.6932(5) 0.1879(6) 0.1900(5) 0.136(3) Uani 1 1 d . . .
C30 C 0.6479(4) 0.1597(4) 0.2305(4) 0.0985(19) Uani 1 1 d . . .
C31 C 0.5524(3) 0.1762(3) 0.2188(2) 0.0633(11) Uani 1 1 d . . .
C32 C 0.4972(4) 0.3101(4) 0.0602(3) 0.0920(17) Uani 1 1 d . . .
C33 C 0.4809(10) 0.2652(7) -0.0034(4) 0.169(5) Uani 1 1 d . . .
C34 C 0.5452(7) 0.3915(6) 0.0621(5) 0.166(4) Uani 1 1 d . . .
C35 C 0.5050(3) 0.1436(3) 0.2658(2) 0.0674(12) Uani 1 1 d . . .
C36 C 0.5249(5) 0.0528(4) 0.2808(4) 0.109(2) Uani 1 1 d . . .
C37 C 0.5321(6) 0.1936(6) 0.3292(3) 0.120(3) Uani 1 1 d . . .
C38 C 0.3756(3) 0.3122(3) 0.16667(19) 0.0509(9) Uani 1 1 d . . .
C39 C 0.2400(3) 0.3982(3) 0.1558(2) 0.0567(10) Uani 1 1 d . . .
C40 C 0.2370(3) 0.4137(3) 0.2202(3) 0.0674(12) Uani 1 1 d . . .
C41 C 0.1910(4) 0.4839(4) 0.2297(3) 0.0846(16) Uani 1 1 d . . .
C42 C 0.1492(4) 0.5366(3) 0.1782(4) 0.0910(18) Uani 1 1 d . . .
C43 C 0.1538(4) 0.5218(3) 0.1151(3) 0.0861(17) Uani 1 1 d . . .
C44 C 0.1984(3) 0.4534(3) 0.1024(3) 0.0692(12) Uani 1 1 d . . .
C45 C 0.2852(4) 0.3562(4) 0.2805(3) 0.0830(15) Uani 1 1 d . . .
C46 C 0.3743(5) 0.3953(5) 0.3302(3) 0.115(2) Uani 1 1 d . . .
C47 C 0.2181(6) 0.3285(6) 0.3157(4) 0.124(3) Uani 1 1 d . . .
C48 C 0.2056(5) 0.4407(3) 0.0337(3) 0.0880(17) Uani 1 1 d . . .
C49 C 0.1075(7) 0.4366(8) -0.0216(4) 0.181(5) Uani 1 1 d . . .
C50 C 0.2710(7) 0.5000(6) 0.0171(5) 0.145(3) Uani 1 1 d . . .
H3 H 0.3596 -0.1206 0.1243 0.100 Uiso 1 1 d R . .
H4 H 0.3490 -0.1561 0.2274 0.108 Uiso 1 1 d R . .
H5 H 0.2783 -0.0686 0.2823 0.094 Uiso 1 1 d R . .
H7 H 0.2619 0.0604 0.0332 0.102 Uiso 1 1 d R . .
H8A H 0.2532 -0.0370 -0.0493 0.228 Uiso 1 1 d R . .
H8B H 0.1840 -0.0544 -0.0094 0.228 Uiso 1 1 d R . .
H8C H 0.2777 -0.1057 0.0057 0.228 Uiso 1 1 d R . .
H9A H 0.3990 0.0370 0.0054 0.212 Uiso 1 1 d R . .
H9B H 0.4369 -0.0245 0.0657 0.212 Uiso 1 1 d R . .
H9C H 0.4242 0.0679 0.0799 0.212 Uiso 1 1 d R . .
H10 H 0.1881 0.1295 0.2272 0.092 Uiso 1 1 d R . .
H11A H 0.0941 0.0792 0.2882 0.144 Uiso 1 1 d R . .
H11B H 0.1383 -0.0074 0.2877 0.144 Uiso 1 1 d R . .
H11C H 0.0732 0.0323 0.2198 0.144 Uiso 1 1 d R . .
H12A H 0.2549 0.1399 0.3453 0.138 Uiso 1 1 d R . .
H12B H 0.3359 0.1288 0.3145 0.138 Uiso 1 1 d R . .
H12C H 0.3021 0.0542 0.3470 0.138 Uiso 1 1 d R . .
H13 H 0.0763 0.0983 0.0991 0.058 Uiso 1 1 d R . .
H16 H -0.1872 0.3076 0.0600 0.097 Uiso 1 1 d R . .
H17 H -0.2590 0.2779 -0.0513 0.113 Uiso 1 1 d R . .
H18 H -0.1682 0.2292 -0.1143 0.101 Uiso 1 1 d R . .
H20 H 0.0567 0.2726 0.1574 0.087 Uiso 1 1 d R . .
H21A H -0.0026 0.3710 0.2135 0.135 Uiso 1 1 d R . .
H21B H -0.0995 0.3690 0.1528 0.135 Uiso 1 1 d R . .
H21C H -0.0072 0.4024 0.1423 0.135 Uiso 1 1 d R . .
H22A H -0.0118 0.2233 0.2324 0.147 Uiso 1 1 d R . .
H22B H -0.0189 0.1615 0.1741 0.147 Uiso 1 1 d R . .
H22C H -0.1083 0.2132 0.1721 0.147 Uiso 1 1 d R . .
H23 H 0.0776 0.1810 -0.0506 0.097 Uiso 1 1 d R . .
H24A H 0.0331 0.1925 -0.1621 0.278 Uiso 1 1 d R . .
H24B H 0.0092 0.2769 -0.1368 0.278 Uiso 1 1 d R . .
H24C H -0.0707 0.2106 -0.1633 0.278 Uiso 1 1 d R . .
H25A H 0.0216 0.0618 -0.1140 0.205 Uiso 1 1 d R . .
H25B H -0.0802 0.0813 -0.1120 0.205 Uiso 1 1 d R . .
H25C H 0.0031 0.0590 -0.0453 0.205 Uiso 1 1 d R . .
H28 H 0.6779 0.2555 0.1073 0.138 Uiso 1 1 d R . .
H29 H 0.7594 0.1754 0.1996 0.163 Uiso 1 1 d R . .
H30 H 0.6823 0.1269 0.2689 0.118 Uiso 1 1 d R . .
H32 H 0.4344 0.3176 0.0623 0.110 Uiso 1 1 d R . .
H33A H 0.4473 0.3000 -0.0406 0.203 Uiso 1 1 d R . .
H33B H 0.4437 0.2171 -0.0046 0.203 Uiso 1 1 d R . .
H33C H 0.5412 0.2500 -0.0068 0.203 Uiso 1 1 d R . .
H34A H 0.5101 0.4226 0.0228 0.199 Uiso 1 1 d R . .
H34B H 0.6095 0.3838 0.0632 0.199 Uiso 1 1 d R . .
H34C H 0.5459 0.4203 0.1020 0.199 Uiso 1 1 d R . .
H35 H 0.4377 0.1516 0.2437 0.081 Uiso 1 1 d R . .
H36A H 0.4935 0.0343 0.3110 0.131 Uiso 1 1 d R . .
H36B H 0.5924 0.0445 0.3013 0.131 Uiso 1 1 d R . .
H36C H 0.5015 0.0225 0.2394 0.131 Uiso 1 1 d R . .
H37A H 0.5011 0.1719 0.3585 0.144 Uiso 1 1 d R . .
H37B H 0.5135 0.2495 0.3189 0.144 Uiso 1 1 d R . .
H37C H 0.6001 0.1907 0.3511 0.144 Uiso 1 1 d R . .
H38 H 0.4176 0.3525 0.1945 0.061 Uiso 1 1 d R . .
H41 H 0.1891 0.4952 0.2739 0.102 Uiso 1 1 d R . .
H42 H 0.1156 0.5834 0.1858 0.109 Uiso 1 1 d R . .
H43 H 0.1263 0.5605 0.0796 0.103 Uiso 1 1 d R . .
H45 H 0.3030 0.3079 0.2621 0.100 Uiso 1 1 d R . .
H46A H 0.4032 0.3581 0.3666 0.138 Uiso 1 1 d R . .
H46B H 0.3568 0.4445 0.3478 0.138 Uiso 1 1 d R . .
H46C H 0.4189 0.4080 0.3080 0.138 Uiso 1 1 d R . .
H47A H 0.2491 0.2925 0.3527 0.149 Uiso 1 1 d R . .
H47B H 0.1647 0.3010 0.2838 0.149 Uiso 1 1 d R . .
H47C H 0.1960 0.3761 0.3324 0.149 Uiso 1 1 d R . .
H48 H 0.2368 0.3889 0.0370 0.106 Uiso 1 1 d R . .
H49A H 0.1153 0.4273 -0.0643 0.217 Uiso 1 1 d R . .
H49B H 0.0747 0.4873 -0.0230 0.217 Uiso 1 1 d R . .
H49C H 0.0708 0.3930 -0.0124 0.217 Uiso 1 1 d R . .
H50A H 0.2734 0.4873 -0.0267 0.174 Uiso 1 1 d R . .
H50B H 0.3342 0.4981 0.0499 0.174 Uiso 1 1 d R . .
H50C H 0.2450 0.5537 0.0163 0.174 Uiso 1 1 d R . .

loop_
_atom_site_aniso_label
_atom_site_aniso_U_11
_atom_site_aniso_U_22
_atom_site_aniso_U_33
_atom_site_aniso_U_23
_atom_site_aniso_U_13
_atom_site_aniso_U_12
Sn1 0.05252(18) 0.05703(18) 0.04769(17) 0.00191(12) 0.01706(12) -0.00474(12)
N1 0.0508(17) 0.0453(16) 0.0531(18) 0.0039(14) 0.0170(14) -0.0025(14)
N2 0.0447(16) 0.0491(17) 0.0521(18) 0.0011(14) 0.0161(14) -0.0012(13)
N3 0.0458(16) 0.0514(17) 0.0482(17) 0.0023(14) 0.0095(14) 0.0002(14)
N4 0.0452(16) 0.0491(17) 0.0526(17) 0.0005(14) 0.0106(14) -0.0023(14)
C1 0.049(2) 0.050(2) 0.060(2) 0.0043(18) 0.0111(18) -0.0017(18)
C2 0.067(3) 0.057(2) 0.079(3) 0.002(2) 0.019(2) 0.010(2)
C3 0.085(4) 0.060(3) 0.094(4) 0.005(3) 0.017(3) 0.018(3)
C4 0.089(4) 0.059(3) 0.099(4) 0.019(3) 0.003(3) 0.007(3)
C5 0.078(3) 0.066(3) 0.078(3) 0.020(3) 0.010(3) -0.006(3)
C6 0.060(2) 0.059(2) 0.066(3) 0.011(2) 0.012(2) -0.005(2)
C7 0.113(4) 0.065(3) 0.086(4) 0.003(3) 0.047(3) 0.027(3)
C8 0.287(14) 0.191(11) 0.085(5) -0.018(6) 0.054(7) -0.075(11)
C9 0.135(7) 0.278(15) 0.136(8) 0.032(8) 0.071(6) -0.016(9)
C10 0.089(3) 0.081(3) 0.064(3) 0.018(3) 0.033(3) -0.001(3)
C11 0.116(5) 0.133(6) 0.129(6) 0.003(5) 0.064(5) -0.023(5)
C12 0.123(5) 0.130(6) 0.083(4) -0.022(4) 0.026(4) -0.009(5)
C13 0.049(2) 0.050(2) 0.0459(19) -0.0004(16) 0.0157(16) -0.0050(17)
C14 0.0469(19) 0.049(2) 0.051(2) 0.0028(17) 0.0089(16) -0.0041(17)
C15 0.048(2) 0.065(3) 0.067(3) -0.003(2) 0.0165(19) 0.0011(19)
C16 0.057(3) 0.091(4) 0.090(4) -0.003(3) 0.020(3) 0.008(3)
C17 0.054(3) 0.103(4) 0.104(5) -0.003(4) -0.003(3) 0.012(3)
C18 0.066(3) 0.102(4) 0.064(3) -0.003(3) -0.005(2) -0.002(3)
C19 0.064(3) 0.061(2) 0.058(2) -0.003(2) 0.012(2) -0.008(2)
C20 0.063(3) 0.092(4) 0.065(3) -0.005(3) 0.028(2) 0.010(3)
C21 0.106(5) 0.113(5) 0.108(5) -0.035(4) 0.023(4) 0.007(4)
C22 0.149(7) 0.134(6) 0.092(5) 0.007(4) 0.051(5) 0.004(5)
C23 0.079(3) 0.105(4) 0.056(3) -0.015(3) 0.019(2) -0.005(3)
C24 0.308(18) 0.307(18) 0.145(9) 0.104(10) 0.161(12) 0.151(15)
C25 0.159(8) 0.145(8) 0.217(11) -0.101(8) 0.076(8) -0.010(6)
C26 0.049(2) 0.058(2) 0.062(2) -0.0016(19) 0.0216(18) -0.0027(18)
C27 0.071(3) 0.083(3) 0.075(3) 0.008(3) 0.036(3) -0.001(3)
C28 0.086(4) 0.144(6) 0.145(7) 0.021(5) 0.078(5) 0.003(4)
C29 0.067(4) 0.168(7) 0.191(9) 0.067(7) 0.067(5) 0.038(5)
C30 0.062(3) 0.109(4) 0.125(5) 0.035(4) 0.032(3) 0.028(3)
C31 0.050(2) 0.062(2) 0.075(3) 0.005(2) 0.018(2) 0.006(2)
C32 0.089(4) 0.122(5) 0.073(3) 0.015(3) 0.037(3) -0.016(4)
C33 0.220(13) 0.204(11) 0.077(5) 0.011(6) 0.044(6) 0.020(9)
C34 0.145(7) 0.135(7) 0.195(10) 0.075(7) 0.029(7) -0.022(6)
C35 0.058(2) 0.074(3) 0.062(3) 0.015(2) 0.010(2) 0.005(2)
C36 0.092(4) 0.086(4) 0.142(6) 0.037(4) 0.032(4) 0.005(3)
C37 0.126(6) 0.158(7) 0.078(4) -0.026(4) 0.036(4) -0.045(5)
C38 0.0476(19) 0.056(2) 0.0455(19) 0.0057(17) 0.0120(16) -0.0062(18)
C39 0.0437(19) 0.054(2) 0.067(3) -0.0058(19) 0.0114(18) -0.0065(17)
C40 0.054(2) 0.064(3) 0.081(3) -0.012(2) 0.019(2) -0.007(2)
C41 0.078(3) 0.080(3) 0.099(4) -0.025(3) 0.035(3) -0.007(3)
C42 0.063(3) 0.062(3) 0.139(6) -0.024(4) 0.024(3) 0.004(3)
C43 0.071(3) 0.061(3) 0.102(4) 0.001(3) -0.001(3) 0.008(2)
C44 0.059(3) 0.055(2) 0.080(3) 0.000(2) 0.007(2) 0.001(2)
C45 0.084(3) 0.098(4) 0.071(3) -0.008(3) 0.032(3) 0.001(3)
C46 0.102(5) 0.137(6) 0.090(4) 0.005(4) 0.015(4) -0.010(5)
C47 0.129(6) 0.161(7) 0.096(5) 0.007(5) 0.055(4) -0.025(6)
C48 0.114(4) 0.065(3) 0.071(3) 0.016(3) 0.012(3) 0.019(3)
C49 0.143(8) 0.285(14) 0.082(5) 0.001(7) -0.003(5) -0.045(9)
C50 0.158(8) 0.162(8) 0.134(7) -0.025(6) 0.076(6) -0.020(7)

loop_
_atom_type_symbol
_atom_type_description
_atom_type_scat_dispersion_real
_atom_type_scat_dispersion_imag
_atom_type_scat_source
C C 0.0033 0.0016 'International Tables Vol C Tables 4.2.6.8 and 6.1.1.4'
H H 0.0000 0.0000 'International Tables Vol C Tables 4.2.6.8 and 6.1.1.4'
N N 0.0061 0.0033 'International Tables Vol C Tables 4.2.6.8 and 6.1.1.4'
Sn Sn -0.6537 1.4246 'International Tables Vol C Tables 4.2.6.8 and 6.1.1.4'

loop_
_diffrn_radiation_wavelength
0.71073

loop_
_geom_angle_atom_site_label_1
_geom_angle_atom_site_label_2
_geom_angle_atom_site_label_3
_geom_angle
_geom_angle_site_symmetry_1
_geom_angle_site_symmetry_3
_geom_angle_publ_flag
N1 Sn1 N4 102.37(12) . . ?
N1 Sn1 N3 92.74(12) . . ?
N4 Sn1 N3 57.83(11) . . ?
N1 Sn1 N2 57.92(11) . . ?
N4 Sn1 N2 91.20(11) . . ?
N3 Sn1 N2 133.23(11) . . ?
N2 C13 N1 116.6(3) . . ?
C38 N4 C39 123.4(3) . . ?
C38 N4 Sn1 94.3(3) . . ?
C39 N4 Sn1 139.9(2) . . ?
C15 C14 C19 120.0(4) . . ?
C15 C14 N2 119.7(4) . . ?
C19 C14 N2 120.2(4) . . ?
C13 N2 C14 121.3(3) . . ?
C13 N2 Sn1 88.5(2) . . ?
C14 N2 Sn1 144.2(3) . . ?
C40 C39 C44 120.5(4) . . ?
C40 C39 N4 120.8(4) . . ?
C44 C39 N4 118.7(4) . . ?
C13 N1 C1 121.3(3) . . ?
C13 N1 Sn1 95.0(2) . . ?
C1 N1 Sn1 140.7(3) . . ?
C38 N3 C26 121.9(3) . . ?
C38 N3 Sn1 88.8(2) . . ?
C26 N3 Sn1 141.5(3) . . ?
N3 C38 N4 116.9(4) . . ?
C2 C1 C6 120.2(4) . . ?
C2 C1 N1 119.8(4) . . ?
C6 C1 N1 120.0(4) . . ?
C5 C6 C1 118.0(5) . . ?
C5 C6 C10 119.2(5) . . ?
C1 C6 C10 122.8(4) . . ?
C18 C19 C14 118.4(5) . . ?
C18 C19 C23 120.5(5) . . ?
C14 C19 C23 121.1(4) . . ?
C31 C26 C27 120.3(4) . . ?
C31 C26 N3 119.3(4) . . ?
C27 C26 N3 120.2(4) . . ?
C37 C35 C31 110.5(5) . . ?
C37 C35 C36 112.0(6) . . ?
C31 C35 C36 112.5(5) . . ?
C30 C31 C26 118.5(5) . . ?
C30 C31 C35 120.1(5) . . ?
C26 C31 C35 121.3(4) . . ?
C6 C10 C11 110.9(5) . . ?
C6 C10 C12 112.3(5) . . ?
C11 C10 C12 110.0(5) . . ?
C28 C27 C26 117.3(5) . . ?
C28 C27 C32 121.0(5) . . ?
C26 C27 C32 121.7(5) . . ?
C22 C20 C21 112.1(6) . . ?
C22 C20 C15 111.0(5) . . ?
C21 C20 C15 112.8(5) . . ?
C9 C7 C8 110.6(8) . . ?
C9 C7 C2 111.3(6) . . ?
C8 C7 C2 112.2(6) . . ?
C42 C43 C44 121.3(5) . . ?
C43 C44 C39 118.5(5) . . ?
C43 C44 C48 120.0(5) . . ?
C39 C44 C48 121.5(4) . . ?
C47 C45 C46 110.9(5) . . ?
C47 C45 C40 112.9(5) . . ?
C46 C45 C40 111.0(5) . . ?
C50 C48 C44 113.8(5) . . ?
C50 C48 C49 112.3(7) . . ?
C44 C48 C49 112.0(6) . . ?
C42 C41 C40 121.6(6) . . ?
C4 C3 C2 120.6(5) . . ?
C3 C2 C1 119.4(5) . . ?
C3 C2 C7 119.2(5) . . ?
C1 C2 C7 121.4(4) . . ?
C14 C15 C16 118.6(5) . . ?
C14 C15 C20 121.4(4) . . ?
C16 C15 C20 120.0(5) . . ?
C4 C5 C6 121.8(5) . . ?
C17 C16 C15 121.4(6) . . ?
C41 C40 C39 118.2(5) . . ?
C41 C40 C45 119.9(5) . . ?
C39 C40 C45 121.8(4) . . ?
C16 C17 C18 120.2(5) . . ?
C17 C18 C19 121.3(5) . . ?
C5 C4 C3 119.9(5) . . ?
C41 C42 C43 119.9(5) . . ?
C24 C23 C19 112.5(6) . . ?
C24 C23 C25 110.8(9) . . ?
C19 C23 C25 111.0(6) . . ?
C29 C30 C31 122.1(6) . . ?
C30 C29 C28 119.5(6) . . ?
C33 C32 C34 113.1(7) . . ?
C33 C32 C27 111.4(7) . . ?
C34 C32 C27 112.2(6) . . ?
C29 C28 C27 122.3(6) . . ?
N2 C13 H13 119.8 . . ?
N1 C13 H13 123.6 . . ?
N3 C38 H38 123.3 . . ?
N4 C38 H38 119.8 . . ?
C37 C35 H35 105.9 . . ?
C31 C35 H35 106.4 . . ?
C36 C35 H35 109.2 . . ?
C6 C10 H10 107.4 . . ?
C11 C10 H10 107.9 . . ?
C12 C10 H10 108.1 . . ?
C22 C20 H20 105.8 . . ?
C21 C20 H20 108.2 . . ?
C15 C20 H20 106.5 . . ?
C9 C7 H7 112.2 . . ?
C8 C7 H7 106.1 . . ?
C2 C7 H7 104.3 . . ?
C42 C43 H43 119.2 . . ?
C44 C43 H43 119.5 . . ?
C47 C45 H45 105.8 . . ?
C46 C45 H45 109.3 . . ?
C40 C45 H45 106.6 . . ?
C50 C48 H48 104.7 . . ?
C44 C48 H48 104.2 . . ?
C49 C48 H48 109.2 . . ?
C42 C41 H41 119.6 . . ?
C40 C41 H41 118.8 . . ?
C4 C3 H3 118.7 . . ?
C2 C3 H3 120.7 . . ?
C4 C5 H5 119.1 . . ?
C6 C5 H5 119.1 . . ?
C17 C16 H16 119.1 . . ?
C15 C16 H16 119.4 . . ?
C16 C17 H17 118.6 . . ?
C18 C17 H17 121.0 . . ?
C17 C18 H18 119.9 . . ?
C19 C18 H18 118.7 . . ?
C5 C4 H4 120.3 . . ?
C3 C4 H4 119.8 . . ?
C41 C42 H42 119.8 . . ?
C43 C42 H42 120.3 . . ?
C24 C23 H23 104.7 . . ?
C19 C23 H23 109.5 . . ?
C25 C23 H23 108.1 . . ?
C29 C30 H30 119.4 . . ?
C31 C30 H30 118.5 . . ?
C45 C46 H46A 109.2 . . ?
C45 C46 H46B 109.3 . . ?
H46A C46 H46B 109.5 . . ?
C45 C46 H46C 110.0 . . ?
H46A C46 H46C 109.5 . . ?
H46B C46 H46C 109.5 . . ?
C10 C12 H12A 110.6 . . ?
C10 C12 H12B 109.8 . . ?
H12A C12 H12B 109.5 . . ?
C10 C12 H12C 108.1 . . ?
H12A C12 H12C 109.5 . . ?
H12B C12 H12C 109.5 . . ?
C32 C34 H34A 109.5 . . ?
C32 C34 H34B 110.2 . . ?
H34A C34 H34B 109.5 . . ?
C32 C34 H34C 108.7 . . ?
H34A C34 H34C 109.5 . . ?
H34B C34 H34C 109.5 . . ?
C20 C21 H21A 111.0 . . ?
C20 C21 H21B 108.1 . . ?
H21A C21 H21B 109.5 . . ?
C20 C21 H21C 109.2 . . ?
H21A C21 H21C 109.5 . . ?
H21B C21 H21C 109.5 . . ?
C35 C36 H36A 109.9 . . ?
C35 C36 H36B 109.2 . . ?
H36A C36 H36B 109.5 . . ?
C35 C36 H36C 109.3 . . ?
H36A C36 H36C 109.5 . . ?
H36B C36 H36C 109.5 . . ?
C20 C22 H22A 110.5 . . ?
C20 C22 H22B 108.7 . . ?
H22A C22 H22B 109.5 . . ?
C20 C22 H22C 109.2 . . ?
H22A C22 H22C 109.5 . . ?
H22B C22 H22C 109.5 . . ?
C23 C25 H25A 111.8 . . ?
C23 C25 H25B 108.1 . . ?
H25A C25 H25B 109.5 . . ?
C23 C25 H25C 108.6 . . ?
H25A C25 H25C 109.5 . . ?
H25B C25 H25C 109.5 . . ?
C30 C29 H29 120.0 . . ?
C28 C29 H29 120.5 . . ?
C33 C32 H32 104.4 . . ?
C34 C32 H32 110.2 . . ?
C27 C32 H32 104.9 . . ?
C23 C24 H24A 108.0 . . ?
C23 C24 H24B 117.7 . . ?
H24A C24 H24B 109.5 . . ?
C23 C24 H24C 102.3 . . ?
H24A C24 H24C 109.5 . . ?
H24B C24 H24C 109.5 . . ?
C48 C49 H49A 109.2 . . ?
C48 C49 H49B 109.3 . . ?
H49A C49 H49B 109.5 . . ?
C48 C49 H49C 109.9 . . ?
H49A C49 H49C 109.5 . . ?
H49B C49 H49C 109.5 . . ?
C7 C9 H9A 109.2 . . ?
C7 C9 H9B 112.1 . . ?
H9A C9 H9B 109.5 . . ?
C7 C9 H9C 107.1 . . ?
H9A C9 H9C 109.5 . . ?
H9B C9 H9C 109.5 . . ?
C35 C37 H37A 109.2 . . ?
C35 C37 H37B 110.6 . . ?
H37A C37 H37B 109.5 . . ?
C35 C37 H37C 108.6 . . ?
H37A C37 H37C 109.5 . . ?
H37B C37 H37C 109.5 . . ?
C45 C47 H47A 111.6 . . ?
C45 C47 H47B 109.0 . . ?
H47A C47 H47B 109.5 . . ?
C45 C47 H47C 107.7 . . ?
H47A C47 H47C 109.5 . . ?
H47B C47 H47C 109.5 . . ?
C29 C28 H28 118.7 . . ?
C27 C28 H28 118.9 . . ?
C32 C33 H33A 108.9 . . ?
C32 C33 H33B 110.1 . . ?
H33A C33 H33B 109.5 . . ?
C32 C33 H33C 109.4 . . ?
H33A C33 H33C 109.5 . . ?
H33B C33 H33C 109.5 . . ?
C10 C11 H11A 110.9 . . ?
C10 C11 H11B 109.0 . . ?
H11A C11 H11B 109.5 . . ?
C10 C11 H11C 108.5 . . ?
H11A C11 H11C 109.5 . . ?
H11B C11 H11C 109.5 . . ?
C48 C50 H50A 109.1 . . ?
C48 C50 H50B 111.5 . . ?
H50A C50 H50B 109.5 . . ?
C48 C50 H50C 107.9 . . ?
H50A C50 H50C 109.4 . . ?
H50B C50 H50C 109.5 . . ?
C7 C8 H8A 109.4 . . ?
C7 C8 H8B 107.1 . . ?
H8A C8 H8B 109.5 . . ?
C7 C8 H8C 111.9 . . ?
H8A C8 H8C 109.5 . . ?
H8B C8 H8C 109.5 . . ?

loop_
_geom_bond_atom_site_label_1
_geom_bond_atom_site_label_2
_geom_bond_distance
_geom_bond_site_symmetry_2
_geom_bond_publ_flag
Sn1 N1 2.221(3) . ?
Sn1 N4 2.241(3) . ?
Sn1 N3 2.371(3) . ?
Sn1 N2 2.379(3) . ?
C13 N2 1.301(5) . ?
C13 N1 1.321(5) . ?
N4 C38 1.316(5) . ?
N4 C39 1.424(5) . ?
C14 C15 1.388(6) . ?
C14 C19 1.407(6) . ?
C14 N2 1.444(5) . ?
C39 C40 1.398(7) . ?
C39 C44 1.411(6) . ?
N1 C1 1.438(5) . ?
N3 C38 1.304(5) . ?
N3 C26 1.415(5) . ?
C1 C2 1.399(6) . ?
C1 C6 1.400(6) . ?
C6 C5 1.398(7) . ?
C6 C10 1.512(7) . ?
C19 C18 1.387(7) . ?
C19 C23 1.504(7) . ?
C26 C31 1.400(6) . ?
C26 C27 1.405(7) . ?
C35 C37 1.500(8) . ?
C35 C31 1.501(6) . ?
C35 C36 1.530(8) . ?
C31 C30 1.387(7) . ?
C10 C11 1.526(8) . ?
C10 C12 1.530(8) . ?
C27 C28 1.394(8) . ?
C27 C32 1.528(8) . ?
C20 C22 1.493(9) . ?
C20 C21 1.513(8) . ?
C20 C15 1.517(7) . ?
C7 C9 1.474(10) . ?
C7 C8 1.527(11) . ?
C7 C2 1.541(8) . ?
C43 C42 1.377(9) . ?
C43 C44 1.377(7) . ?
C44 C48 1.504(8) . ?
C45 C47 1.509(8) . ?
C45 C46 1.523(9) . ?
C45 C40 1.546(8) . ?
C48 C50 1.502(10) . ?
C48 C49 1.528(10) . ?
C41 C42 1.361(9) . ?
C41 C40 1.390(7) . ?
C3 C4 1.372(8) . ?
C3 C2 1.388(7) . ?
C15 C16 1.400(7) . ?
C5 C4 1.362(8) . ?
C16 C17 1.344(9) . ?
C17 C18 1.363(9) . ?
C23 C24 1.471(11) . ?
C23 C25 1.517(10) . ?
C30 C29 1.339(9) . ?
C34 C32 1.510(10) . ?
C29 C28 1.367(11) . ?
C32 C33 1.477(11) . ?
C13 H13 0.9600 . ?
C38 H38 0.9599 . ?
C35 H35 0.9600 . ?
C10 H10 0.9602 . ?
C20 H20 0.9600 . ?
C7 H7 0.9600 . ?
C43 H43 0.9600 . ?
C45 H45 0.9600 . ?
C48 H48 0.9600 . ?
C41 H41 0.9601 . ?
C3 H3 0.9600 . ?
C5 H5 0.9601 . ?
C16 H16 0.9598 . ?
C17 H17 0.9602 . ?
C18 H18 0.9602 . ?
C4 H4 0.9601 . ?
C42 H42 0.9601 . ?
C23 H23 0.9602 . ?
C30 H30 0.9601 . ?
C46 H46A 0.9601 . ?
C46 H46B 0.9600 . ?
C46 H46C 0.9600 . ?
C12 H12A 0.9599 . ?
C12 H12B 0.9600 . ?
C12 H12C 0.9599 . ?
C34 H34A 0.9600 . ?
C34 H34B 0.9600 . ?
C34 H34C 0.9601 . ?
C21 H21A 0.9600 . ?
C21 H21B 0.9598 . ?
C21 H21C 0.9600 . ?
C36 H36A 0.9599 . ?
C36 H36B 0.9601 . ?
C36 H36C 0.9600 . ?
C22 H22A 0.9601 . ?
C22 H22B 0.9600 . ?
C22 H22C 0.9600 . ?
C25 H25A 0.9599 . ?
C25 H25B 0.9600 . ?
C25 H25C 0.9600 . ?
C29 H29 0.9601 . ?
C32 H32 0.9600 . ?
C24 H24A 0.9601 . ?
C24 H24B 0.9600 . ?
C24 H24C 0.9601 . ?
C49 H49A 0.9599 . ?
C49 H49B 0.9600 . ?
C49 H49C 0.9601 . ?
C9 H9A 0.9600 . ?
C9 H9B 0.9600 . ?
C9 H9C 0.9600 . ?
C37 H37A 0.9599 . ?
C37 H37B 0.9600 . ?
C37 H37C 0.9599 . ?
C47 H47A 0.9600 . ?
C47 H47B 0.9600 . ?
C47 H47C 0.9601 . ?
C28 H28 0.9596 . ?
C33 H33A 0.9601 . ?
C33 H33B 0.9601 . ?
C33 H33C 0.9601 . ?
C11 H11A 0.9598 . ?
C11 H11B 0.9602 . ?
C11 H11C 0.9600 . ?
C50 H50A 0.9603 . ?
C50 H50B 0.9601 . ?
C50 H50C 0.9600 . ?
C8 H8A 0.9600 . ?
C8 H8B 0.9600 . ?
C8 H8C 0.9599 . ?
